data_1539930
loop_
_publ_author_name
'Weiss, R.'
'Faivre, R.'

_publ_section_title
;
 Preparation et structure de plombates et stannates alcalinoterreux du
 type A2 B O4
;
_journal_name_full
;
Comptes Rendus Hebdomadaires des Seances de l'Academie des Sciences (1884 - 
1965)
;
_journal_page_first 106
_journal_page_last 108
_journal_volume 248
_journal_year 1959
_chemical_formula_sum 'Ba2 O4 Pb'
_chemical_name_systematic 'Ba2 (Pb O4)'
_space_group_IT_number 139
_symmetry_space_group_name_Hall '-I 4 2'
_symmetry_space_group_name_H-M 'I 4/m m m'
_cell_angle_alpha 90
_cell_angle_beta 90
_cell_angle_gamma 90
_cell_formula_units_Z 2
_cell_length_a 4.296
_cell_length_b 4.296
_cell_length_c 13.3
_cell_volume 245.460
_citation_journal_id_ASTM COREAF
_cod_data_source_file Weiss_COREAF_1959_1667.cif
_cod_data_source_block Ba2O4Pb1
_cod_original_cell_volume 245.4597
_cod_original_formula_sum 'Ba2 O4 Pb1'
_cod_database_code 1539930

loop_
_symmetry_equiv_pos_as_xyz
x,y,z
-y,x,z
-x,-y,z
y,-x,z
x,-y,-z
y,x,-z
-x,y,-z
-y,-x,-z
-x,-y,-z
y,-x,-z
x,y,-z
-y,x,-z
-x,y,z
-y,-x,z
x,-y,z
y,x,z
x+1/2,y+1/2,z+1/2
-y+1/2,x+1/2,z+1/2
-x+1/2,-y+1/2,z+1/2
y+1/2,-x+1/2,z+1/2
x+1/2,-y+1/2,-z+1/2
y+1/2,x+1/2,-z+1/2
-x+1/2,y+1/2,-z+1/2
-y+1/2,-x+1/2,-z+1/2
-x+1/2,-y+1/2,-z+1/2
y+1/2,-x+1/2,-z+1/2
x+1/2,y+1/2,-z+1/2
-y+1/2,x+1/2,-z+1/2
-x+1/2,y+1/2,z+1/2
-y+1/2,-x+1/2,z+1/2
x+1/2,-y+1/2,z+1/2
y+1/2,x+1/2,z+1/2

loop_
_atom_site_label
_atom_site_type_symbol
_atom_site_fract_x
_atom_site_fract_y
_atom_site_fract_z
_atom_site_occupancy
_atom_site_U_iso_or_equiv
O1 O-2 0.5 0 0 1 0.0
Ba1 Ba+2 0 0 0.355 1 0.0
Pb1 Pb+4 0 0 0 1 0.0
O2 O-2 0 0 0.155 1 0.0
